data_4343014
loop_
_publ_author_name
'Pait, Moumita'
'Bauz\'a, Antonio'
'Frontera, Antonio'
'Colacio, Enrique'
'Ray, Debashis'

_publ_section_title
;
 A new family of ni4 and ni6 aggregates from the self-assembly of [ni2]
 building units: role of carboxylate and carbonate bridges.
;
_journal_issue 10
_journal_name_full 'Inorganic chemistry'
_journal_page_first 4709
_journal_page_last 4723
_journal_paper_doi 10.1021/acs.inorgchem.5b00039
_journal_volume 54
_journal_year 2015
_chemical_formula_moiety 'C34 H46 N8 Ni4 O12, 4(OH2)'
_chemical_formula_sum 'C34 H54 N8 Ni4 O16'
_chemical_formula_weight 1062.11
_chemical_name_systematic
;
 ?
;
_space_group_IT_number 2
_symmetry_cell_setting triclinic
_symmetry_space_group_name_Hall '-P 1'
_symmetry_space_group_name_H-M 'P -1'
_atom_sites_solution_hydrogens geom
_atom_sites_solution_primary direct
_atom_sites_solution_secondary difmap
_audit_creation_method SHELXL-97
_cell_angle_alpha 91.600(7)
_cell_angle_beta 102.804(7)
_cell_angle_gamma 94.272(6)
_cell_formula_units_Z 2
_cell_length_a 9.522(2)
_cell_length_b 14.168(3)
_cell_length_c 17.741(4)
_cell_measurement_reflns_used 4484
_cell_measurement_temperature 298(2)
_cell_measurement_theta_max 21.88
_cell_measurement_theta_min 2.36
_cell_volume 2325.0(9)
_computing_cell_refinement 'Bruker SMART'
_computing_data_collection 'Bruker SMART'
_computing_data_reduction 'Bruker SAINT'
_computing_molecular_graphics Diamond
_computing_publication_material 'SHELXL-97 (Sheldrick, 1997), PLATON (Spek, 2009)'
_computing_structure_refinement 'SHELXL-97 (Sheldrick, 2008)'
_computing_structure_solution 'SHELXS-97 (Sheldrick, 1990)'
_diffrn_ambient_temperature 298(2)
_diffrn_measured_fraction_theta_full 0.983
_diffrn_measured_fraction_theta_max 0.983
_diffrn_measurement_device_type 'CCD area detector'
_diffrn_measurement_method 'phi and omega scans'
_diffrn_radiation_monochromator graphite
_diffrn_radiation_source 'fine-focus sealed tube'
_diffrn_radiation_type MoK\a
_diffrn_radiation_wavelength 0.71073
_diffrn_reflns_av_R_equivalents 0.0641
_diffrn_reflns_av_sigmaI/netI 0.0875
_diffrn_reflns_limit_h_max 12
_diffrn_reflns_limit_h_min -12
_diffrn_reflns_limit_k_max 18
_diffrn_reflns_limit_k_min -17
_diffrn_reflns_limit_l_max 23
_diffrn_reflns_limit_l_min -23
_diffrn_reflns_number 31446
_diffrn_reflns_theta_full 28.17
_diffrn_reflns_theta_max 28.17
_diffrn_reflns_theta_min 1.18
_exptl_absorpt_coefficient_mu 1.668
_exptl_absorpt_correction_T_max 0.660
_exptl_absorpt_correction_T_min 0.574
_exptl_absorpt_correction_type multi-scan
_exptl_absorpt_process_details 'SADABS (Sheldrick, 1997)'
_exptl_crystal_colour green
_exptl_crystal_density_diffrn 1.528
_exptl_crystal_density_method 'not measured'
_exptl_crystal_description prismatic
_exptl_crystal_F_000 1104
_exptl_crystal_size_max 0.34
_exptl_crystal_size_mid 0.29
_exptl_crystal_size_min 0.25
_refine_diff_density_max 0.949
_refine_diff_density_min -0.804
_refine_diff_density_rms 0.114
_refine_ls_extinction_method none
_refine_ls_goodness_of_fit_ref 1.013
_refine_ls_hydrogen_treatment mixed
_refine_ls_matrix_type full
_refine_ls_number_parameters 559
_refine_ls_number_reflns 11235
_refine_ls_number_restraints 0
_refine_ls_restrained_S_all 1.013
_refine_ls_R_factor_all 0.1544
_refine_ls_R_factor_gt 0.0744
_refine_ls_shift/su_max 0.008
_refine_ls_shift/su_mean 0.003
_refine_ls_structure_factor_coef Fsqd
_refine_ls_weighting_details 'calc w=1/[\s^2^(Fo^2^)+(0.1313P)^2^+0.1800P] where P=(Fo^2^+2Fc^2^)/3'
_refine_ls_weighting_scheme calc
_refine_ls_wR_factor_gt 0.1956
_refine_ls_wR_factor_ref 0.2465
_reflns_number_gt 5326
_reflns_number_total 11235
_reflns_threshold_expression >2\s(I)
_cod_data_source_file ic5b00039_si_002.cif
_cod_data_source_block Complex2
_cod_depositor_comments
;
The following automatic conversions were performed:

'_symmetry_cell_setting' value 'Triclinic' changed to 'triclinic'
according to
/usr/data/users/saulius/crontab/automatic-downloads/rss-feeds/ACS/lib/dictionaries/cif_core.dic
dictionary named 'cif_core.dic' version 2.4.2 from 2011-04-26.

Automatic conversion script
Id: cif_fix_values 3271 2015-04-21 07:52:19Z andrius 

 Adding full bibliography for 4343013--4343015.cif.
;
_cod_original_cell_volume 2324.9(8)
_cod_database_code 4343014

loop_
_symmetry_equiv_pos_as_xyz
'x, y, z'
'-x, -y, -z'

loop_
_atom_site_label
_atom_site_type_symbol
_atom_site_fract_x
_atom_site_fract_y
_atom_site_fract_z
_atom_site_U_iso_or_equiv
_atom_site_adp_type
_atom_site_occupancy
_atom_site_symmetry_multiplicity
_atom_site_calc_flag
_atom_site_refinement_flags
O5 O 0.4775(5) 0.5555(4) 0.2906(3) 0.0679(13) Uani 1 1 d .
O12 O 0.2951(6) 0.1722(4) 0.0223(3) 0.0847(16) Uani 1 1 d .
O6 O 0.6856(5) 0.5091(4) 0.3626(3) 0.0658(13) Uani 1 1 d .
O11 O 0.5148(6) 0.2536(4) 0.0782(3) 0.0831(16) Uani 1 1 d .
C34 C 0.3992(7) 0.3798(5) 0.3843(4) 0.0611(17) Uani 1 1 d .
H34A H 0.4326 0.3289 0.4163 0.092 Uiso 1 1 calc R
H34B H 0.4478 0.3832 0.3424 0.092 Uiso 1 1 calc R
H34C H 0.2969 0.3687 0.3639 0.092 Uiso 1 1 calc R
C14 C 0.6075(8) 0.5384(6) 0.3009(5) 0.0678(19) Uani 1 1 d .
C30 C 0.3787(12) 0.2450(7) 0.0543(6) 0.100(3) Uani 1 1 d .
C12 C 0.0761(9) 0.7339(7) 0.3247(6) 0.106(3) Uani 1 1 d .
H12A H 0.0872 0.6956 0.3691 0.159 Uiso 1 1 calc R
H12B H -0.0219 0.7251 0.2953 0.159 Uiso 1 1 calc R
H12C H 0.0992 0.7994 0.3414 0.159 Uiso 1 1 calc R
C21 C 0.3261(11) 0.0730(9) 0.4166(5) 0.122(4) Uani 1 1 d .
H21A H 0.2341 0.0378 0.4115 0.184 Uiso 1 1 calc R
H21B H 0.3210 0.1364 0.4356 0.184 Uiso 1 1 calc R
H21C H 0.3986 0.0429 0.4521 0.184 Uiso 1 1 calc R
C31 C 0.2993(14) 0.3331(9) 0.0613(11) 0.189(8) Uani 1 1 d .
H31A H 0.1960 0.3188 0.0422 0.227 Uiso 1 1 calc R
H31B H 0.3318 0.3830 0.0314 0.227 Uiso 1 1 calc R
N6 N 0.2501(7) -0.0132(4) -0.0897(3) 0.0644(15) Uani 1 1 d .
N7 N 0.1996(8) 0.0312(5) -0.1425(5) 0.0769(18) Uani 1 1 d .
C15 C 0.6768(10) 0.5522(9) 0.2323(5) 0.108(3) Uani 1 1 d .
H15A H 0.7809 0.5556 0.2512 0.130 Uiso 1 1 calc R
H15B H 0.6495 0.4963 0.1978 0.130 Uiso 1 1 calc R
C16 C 0.6414(18) 0.6348(14) 0.1876(9) 0.251(12) Uani 1 1 d .
H16A H 0.6911 0.6364 0.1461 0.376 Uiso 1 1 calc R
H16B H 0.6706 0.6910 0.2204 0.376 Uiso 1 1 calc R
H16C H 0.5391 0.6315 0.1667 0.376 Uiso 1 1 calc R
C32 C 0.334(2) 0.3653(18) 0.1497(15) 0.333(18) Uani 1 1 d .
H32A H 0.2850 0.4208 0.1563 0.499 Uiso 1 1 calc R
H32B H 0.4361 0.3794 0.1679 0.499 Uiso 1 1 calc R
H32C H 0.3012 0.3152 0.1787 0.499 Uiso 1 1 calc R
O13 O 1.0036(9) 0.1682(7) -0.0058(6) 0.160(3) Uani 1 1 d .
N8 N 0.1484(10) 0.0709(7) -0.1961(6) 0.123(3) Uani 1 1 d .
O10 O 0.5486(5) 0.0885(4) -0.0146(3) 0.0687(13) Uani 1 1 d .
C33 C 0.5401(8) 0.1470(6) -0.0781(5) 0.080(2) Uani 1 1 d .
H33A H 0.4916 0.1116 -0.1247 0.121 Uiso 1 1 calc R
H33B H 0.6358 0.1691 -0.0822 0.121 Uiso 1 1 calc R
H33C H 0.4871 0.2003 -0.0707 0.121 Uiso 1 1 calc R
O14 O -0.0276(6) 0.5059(6) 0.3812(4) 0.117(2) Uani 1 1 d .
C29 C 0.896(2) 0.262(2) 0.1429(9) 0.36(2) Uani 1 1 d .
H29A H 0.8991 0.3302 0.1408 0.428 Uiso 1 1 calc R
H29B H 0.9931 0.2451 0.1438 0.428 Uiso 1 1 calc R
O15 O 0.958(12) 0.444(5) -0.034(4) 1.01(7) Uani 1 1 d .
O21 O 0.652(4) 0.4246(17) 0.0118(15) 0.58(2) Uani 1 1 d .
Ni1 Ni 0.63902(8) 0.52135(6) 0.47018(5) 0.0492(2) Uani 1 1 d .
Ni2 Ni 0.37163(8) 0.58732(6) 0.37632(5) 0.0502(2) Uani 1 1 d .
O4 O 0.4289(4) 0.4662(3) 0.4290(2) 0.0518(10) Uani 1 1 d .
O1 O 0.5615(4) 0.6473(3) 0.4373(3) 0.0532(11) Uani 1 1 d .
O2 O 0.8346(4) 0.5953(3) 0.5128(3) 0.0606(12) Uani 1 1 d .
N2 N 0.7156(5) 0.3987(4) 0.5225(3) 0.0548(13) Uani 1 1 d .
O3 O 0.1748(4) 0.5369(3) 0.3062(3) 0.0607(12) Uani 1 1 d .
N1 N 0.3222(6) 0.7095(4) 0.3257(3) 0.0604(14) Uani 1 1 d .
C1 C 0.6325(7) 0.7254(5) 0.4228(4) 0.0513(15) Uani 1 1 d .
N3 N 0.7335(6) 0.3254(5) 0.4923(3) 0.0621(15) Uani 1 1 d .
C2 C 0.5621(7) 0.7938(5) 0.3748(4) 0.0560(16) Uani 1 1 d .
C9 C 0.4116(8) 0.7821(5) 0.3299(5) 0.068(2) Uani 1 1 d .
H9 H 0.3781 0.8333 0.3015 0.082 Uiso 1 1 calc R
C6 C 0.8524(7) 0.8311(5) 0.4420(4) 0.0577(17) Uani 1 1 d .
H6 H 0.9498 0.8432 0.4656 0.069 Uiso 1 1 calc R
C13 C 0.1421(9) 0.6013(6) 0.2454(5) 0.080(2) Uani 1 1 d .
H13A H 0.0405 0.5908 0.2202 0.096 Uiso 1 1 calc R
H13B H 0.1979 0.5888 0.2072 0.096 Uiso 1 1 calc R
C8 C 0.8704(7) 0.6770(5) 0.4980(4) 0.0612(18) Uani 1 1 d .
H8 H 0.9666 0.6985 0.5179 0.073 Uiso 1 1 calc R
C7 C 0.7811(7) 0.7436(5) 0.4535(4) 0.0546(16) Uani 1 1 d .
C10 C 0.1757(8) 0.7055(5) 0.2753(5) 0.069(2) Uani 1 1 d .
C3 C 0.6408(8) 0.8779(5) 0.3652(4) 0.0646(18) Uani 1 1 d .
H3 H 0.5928 0.9230 0.3346 0.078 Uiso 1 1 calc R
C4 C 0.7848(9) 0.8981(5) 0.3982(4) 0.0676(19) Uani 1 1 d .
N4 N 0.7543(8) 0.2551(6) 0.4660(5) 0.099(2) Uani 1 1 d .
C5 C 0.8637(9) 0.9927(6) 0.3881(6) 0.092(3) Uani 1 1 d .
H5A H 0.9627 0.9939 0.4156 0.138 Uiso 1 1 calc R
H5B H 0.8184 1.0431 0.4081 0.138 Uiso 1 1 calc R
H5C H 0.8596 1.0007 0.3341 0.138 Uiso 1 1 calc R
C11 C 0.1652(11) 0.7631(7) 0.2034(6) 0.114(4) Uani 1 1 d .
H11A H 0.2310 0.7419 0.1739 0.171 Uiso 1 1 calc R
H11B H 0.1897 0.8289 0.2185 0.171 Uiso 1 1 calc R
H11C H 0.0684 0.7548 0.1724 0.171 Uiso 1 1 calc R
Ni3 Ni 0.36194(10) 0.03859(7) 0.01867(5) 0.0614(3) Uani 1 1 d .
Ni4 Ni 0.64477(10) 0.14037(6) 0.09457(5) 0.0613(3) Uani 1 1 d .
O7 O 0.4827(5) 0.0676(4) 0.1283(3) 0.0680(13) Uani 1 1 d .
N5 N 0.7342(6) 0.1843(4) 0.2036(3) 0.0622(15) Uani 1 1 d .
O9 O 0.8153(6) 0.2280(4) 0.0730(3) 0.0874(16) Uani 1 1 d .
C17 C 0.4414(8) 0.0743(5) 0.1926(4) 0.0604(17) Uani 1 1 d .
O8 O 0.1974(6) -0.0127(4) 0.0678(3) 0.0833(16) Uani 1 1 d .
C18 C 0.5357(8) 0.1199(5) 0.2602(4) 0.0607(17) Uani 1 1 d .
C23 C 0.3047(8) 0.0357(5) 0.1998(4) 0.0582(17) Uani 1 1 d .
C25 C 0.6734(8) 0.1721(5) 0.2612(4) 0.0678(19) Uani 1 1 d .
H25 H 0.7232 0.1998 0.3086 0.081 Uiso 1 1 calc R
C26 C 0.8729(8) 0.2421(6) 0.2148(5) 0.072(2) Uani 1 1 d .
C22 C 0.2708(9) 0.0370(6) 0.2725(5) 0.074(2) Uani 1 1 d .
H22 H 0.1805 0.0104 0.2763 0.089 Uiso 1 1 calc R
C19 C 0.4905(9) 0.1185(5) 0.3296(4) 0.070(2) Uani 1 1 d .
H19 H 0.5519 0.1495 0.3728 0.084 Uiso 1 1 calc R
C24 C 0.1942(9) -0.0047(5) 0.1375(5) 0.071(2) Uani 1 1 d .
H24 H 0.1090 -0.0281 0.1502 0.085 Uiso 1 1 calc R
C28 C 0.9838(13) 0.1910(15) 0.2439(18) 0.37(2) Uani 1 1 d .
H28A H 0.9678 0.1620 0.2898 0.551 Uiso 1 1 calc R
H28B H 1.0717 0.2318 0.2563 0.551 Uiso 1 1 calc R
H28C H 0.9914 0.1428 0.2062 0.551 Uiso 1 1 calc R
C20 C 0.3644(9) 0.0757(6) 0.3393(5) 0.076(2) Uani 1 1 d .
C27 C 0.870(2) 0.3310(13) 0.2458(19) 0.40(2) Uani 1 1 d .
H27A H 0.8840 0.3287 0.3009 0.594 Uiso 1 1 calc R
H27B H 0.7789 0.3550 0.2246 0.594 Uiso 1 1 calc R
H27C H 0.9465 0.3719 0.2336 0.594 Uiso 1 1 calc R

loop_
_atom_site_aniso_label
_atom_site_aniso_U_11
_atom_site_aniso_U_22
_atom_site_aniso_U_33
_atom_site_aniso_U_23
_atom_site_aniso_U_13
_atom_site_aniso_U_12
O5 0.052(3) 0.096(4) 0.059(3) 0.014(3) 0.018(2) 0.012(3)
O12 0.078(4) 0.080(4) 0.096(4) -0.010(3) 0.023(3) 0.001(3)
O6 0.051(3) 0.093(4) 0.055(3) 0.008(3) 0.016(2) 0.006(2)
O11 0.074(4) 0.086(4) 0.085(4) -0.009(3) 0.010(3) 0.008(3)
C34 0.049(4) 0.074(5) 0.058(4) 0.010(4) 0.007(3) 0.006(3)
C14 0.061(5) 0.083(5) 0.064(5) -0.002(4) 0.023(4) 0.012(4)
C30 0.112(8) 0.082(6) 0.101(7) -0.015(5) 0.017(6) 0.009(6)
C12 0.056(5) 0.123(8) 0.133(9) -0.012(7) 0.004(5) 0.024(5)
C21 0.112(8) 0.194(12) 0.064(6) -0.022(7) 0.035(6) -0.006(8)
C31 0.122(10) 0.097(9) 0.33(2) -0.070(11) 0.018(12) 0.020(8)
N6 0.072(4) 0.074(4) 0.044(3) 0.003(3) 0.008(3) -0.003(3)
N7 0.077(5) 0.085(5) 0.069(5) -0.005(4) 0.016(4) 0.009(4)
C15 0.079(6) 0.180(11) 0.078(6) 0.028(7) 0.035(5) 0.028(6)
C16 0.29(2) 0.36(3) 0.173(15) 0.188(18) 0.148(16) 0.17(2)
C32 0.23(2) 0.35(3) 0.40(4) -0.25(3) 0.05(2) 0.05(2)
O13 0.123(6) 0.155(8) 0.192(9) -0.032(6) 0.014(6) 0.031(6)
N8 0.129(8) 0.138(8) 0.096(7) 0.021(6) 0.005(6) 0.028(6)
O10 0.075(3) 0.071(3) 0.059(3) 0.007(3) 0.016(3) -0.009(3)
C33 0.070(5) 0.086(6) 0.086(6) -0.007(5) 0.021(4) 0.007(4)
O14 0.075(4) 0.183(7) 0.099(5) 0.029(5) 0.031(4) 0.016(4)
C29 0.31(2) 0.59(4) 0.102(11) -0.057(17) 0.064(13) -0.38(3)
O15 1.37(15) 0.95(14) 0.70(11) -0.21(9) 0.02(10) 0.72(15)
O21 0.90(6) 0.28(2) 0.42(3) 0.12(2) -0.18(4) -0.03(3)
Ni1 0.0405(4) 0.0550(5) 0.0518(5) 0.0039(4) 0.0103(4) 0.0018(3)
Ni2 0.0402(4) 0.0569(5) 0.0534(5) 0.0053(4) 0.0098(4) 0.0038(3)
O4 0.048(2) 0.050(2) 0.058(3) -0.004(2) 0.013(2) 0.0046(19)
O1 0.041(2) 0.057(3) 0.061(3) 0.012(2) 0.007(2) 0.0033(19)
O2 0.042(2) 0.067(3) 0.068(3) 0.006(2) 0.004(2) -0.001(2)
N2 0.048(3) 0.058(3) 0.059(3) -0.002(3) 0.014(3) 0.003(2)
O3 0.048(3) 0.070(3) 0.062(3) 0.001(2) 0.008(2) 0.003(2)
N1 0.049(3) 0.066(4) 0.064(4) 0.020(3) 0.006(3) 0.004(3)
C1 0.046(3) 0.057(4) 0.053(4) 0.000(3) 0.017(3) -0.003(3)
N3 0.044(3) 0.072(4) 0.065(4) -0.015(3) 0.001(3) 0.006(3)
C2 0.055(4) 0.058(4) 0.056(4) 0.009(3) 0.012(3) 0.007(3)
C9 0.061(4) 0.062(4) 0.079(5) 0.021(4) 0.007(4) 0.009(4)
C6 0.052(4) 0.065(4) 0.055(4) -0.006(3) 0.016(3) -0.012(3)
C13 0.063(5) 0.094(6) 0.077(6) 0.006(5) 0.003(4) 0.006(4)
C8 0.050(4) 0.072(5) 0.058(4) 0.000(4) 0.010(3) -0.010(3)
C7 0.054(4) 0.058(4) 0.051(4) 0.001(3) 0.012(3) -0.001(3)
C10 0.052(4) 0.072(5) 0.079(5) 0.015(4) 0.002(4) 0.009(3)
C3 0.067(5) 0.055(4) 0.074(5) 0.013(4) 0.019(4) 0.005(3)
C4 0.081(5) 0.059(4) 0.064(5) 0.005(4) 0.026(4) -0.012(4)
N4 0.088(5) 0.090(5) 0.106(6) -0.036(5) -0.005(4) 0.020(4)
C5 0.088(6) 0.071(5) 0.113(7) 0.015(5) 0.024(5) -0.022(4)
C11 0.114(8) 0.110(8) 0.098(8) 0.037(6) -0.015(6) -0.005(6)
Ni3 0.0635(6) 0.0692(6) 0.0500(5) -0.0066(4) 0.0145(4) -0.0069(4)
Ni4 0.0620(6) 0.0643(6) 0.0557(6) -0.0052(4) 0.0138(4) -0.0062(4)
O7 0.069(3) 0.086(4) 0.047(3) -0.013(2) 0.017(2) -0.014(3)
N5 0.063(4) 0.062(4) 0.061(4) -0.006(3) 0.014(3) 0.002(3)
O9 0.087(4) 0.089(4) 0.082(4) -0.010(3) 0.022(3) -0.025(3)
C17 0.076(5) 0.048(4) 0.061(5) -0.004(3) 0.024(4) 0.006(3)
O8 0.078(4) 0.099(4) 0.073(4) -0.005(3) 0.026(3) -0.013(3)
C18 0.062(4) 0.058(4) 0.060(4) -0.004(3) 0.012(3) 0.006(3)
C23 0.070(4) 0.061(4) 0.048(4) -0.004(3) 0.022(3) 0.007(3)
C25 0.078(5) 0.057(4) 0.064(5) -0.017(4) 0.009(4) 0.005(4)
C26 0.057(4) 0.068(5) 0.085(6) -0.014(4) 0.007(4) -0.006(4)
C22 0.080(5) 0.073(5) 0.074(5) -0.002(4) 0.029(4) 0.012(4)
C19 0.087(5) 0.074(5) 0.050(4) -0.013(4) 0.016(4) 0.017(4)
C24 0.077(5) 0.071(5) 0.070(5) 0.003(4) 0.033(4) -0.004(4)
C28 0.051(7) 0.29(2) 0.74(6) 0.32(3) 0.012(15) -0.008(10)
C20 0.083(6) 0.087(6) 0.067(5) -0.007(4) 0.034(4) 0.010(5)
C27 0.30(2) 0.187(16) 0.77(6) -0.30(3) 0.37(3) -0.186(17)

loop_
_atom_type_symbol
_atom_type_description
_atom_type_scat_dispersion_real
_atom_type_scat_dispersion_imag
_atom_type_scat_source
C C 0.0033 0.0016 'International Tables Vol C Tables 4.2.6.8 and 6.1.1.4'
H H 0.0000 0.0000 'International Tables Vol C Tables 4.2.6.8 and 6.1.1.4'
N N 0.0061 0.0033 'International Tables Vol C Tables 4.2.6.8 and 6.1.1.4'
O O 0.0106 0.0060 'International Tables Vol C Tables 4.2.6.8 and 6.1.1.4'
Cl Cl 0.1484 0.1585 'International Tables Vol C Tables 4.2.6.8 and 6.1.1.4'
Ni Ni 0.3393 1.1124 'International Tables Vol C Tables 4.2.6.8 and 6.1.1.4'

loop_
_geom_angle_atom_site_label_1
_geom_angle_atom_site_label_2
_geom_angle_atom_site_label_3
_geom_angle
_geom_angle_site_symmetry_1
_geom_angle_site_symmetry_3
C14 O5 Ni2 125.7(5) . .
C30 O12 Ni3 123.4(6) . .
C14 O6 Ni1 124.0(4) . .
C30 O11 Ni4 124.4(6) . .
O5 C14 O6 126.6(7) . .
O5 C14 C15 116.1(7) . .
O6 C14 C15 117.3(7) . .
O11 C30 O12 129.5(9) . .
O11 C30 C31 116.8(9) . .
O12 C30 C31 113.7(10) . .
C30 C31 C32 107.2(15) . .
N7 N6 Ni3 127.1(5) . .
N7 N6 Ni4 126.5(5) . 2_655
Ni3 N6 Ni4 98.4(3) . 2_655
N8 N7 N6 177.0(9) . .
C16 C15 C14 116.7(10) . .
C33 O10 Ni4 120.5(5) . .
C33 O10 Ni3 118.6(5) . 2_655
Ni4 O10 Ni3 101.8(2) . 2_655
C33 O10 Ni3 120.2(5) . .
Ni4 O10 Ni3 92.6(2) . .
Ni3 O10 Ni3 97.9(2) 2_655 .
O9 C29 C26 127.7(10) . .
O1 Ni1 O4 90.45(17) . 2_666
O1 Ni1 O2 87.12(17) . .
O4 Ni1 O2 94.51(18) 2_666 .
O1 Ni1 O4 84.82(16) . .
O4 Ni1 O4 82.22(18) 2_666 .
O2 Ni1 O4 171.27(17) . .
O1 Ni1 O6 86.65(19) . .
O4 Ni1 O6 174.10(18) 2_666 .
O2 Ni1 O6 90.48(19) . .
O4 Ni1 O6 92.40(18) . .
O1 Ni1 N2 170.5(2) . .
O4 Ni1 N2 80.38(19) 2_666 .
O2 Ni1 N2 91.0(2) . .
O4 Ni1 N2 96.42(19) . .
O6 Ni1 N2 102.7(2) . .
O1 Ni1 Ni2 42.70(12) . .
O4 Ni1 Ni2 93.40(12) 2_666 .
O2 Ni1 Ni2 129.20(13) . .
O4 Ni1 Ni2 43.45(12) . .
O6 Ni1 Ni2 80.98(14) . .
N2 Ni1 Ni2 139.80(15) . .
O1 Ni2 N1 91.6(2) . .
O1 Ni2 O4 86.32(16) . .
N1 Ni2 O4 177.9(2) . .
O1 Ni2 O5 87.10(19) . .
N1 Ni2 O5 89.0(2) . .
O4 Ni2 O5 90.51(18) . .
O1 Ni2 O3 174.25(18) . .
N1 Ni2 O3 82.9(2) . .
O4 Ni2 O3 99.17(18) . .
O5 Ni2 O3 91.14(19) . .
O1 Ni2 N2 89.12(19) . 2_666
N1 Ni2 N2 101.0(2) . 2_666
O4 Ni2 N2 79.35(19) . 2_666
O5 Ni2 N2 169.38(19) . 2_666
O3 Ni2 N2 93.54(19) . 2_666
O1 Ni2 Ni1 43.45(12) . .
N1 Ni2 Ni1 133.70(16) . .
O4 Ni2 Ni1 44.23(12) . .
O5 Ni2 Ni1 79.76(13) . .
O3 Ni2 Ni1 141.46(13) . .
N2 Ni2 Ni1 90.68(14) 2_666 .
C34 O4 Ni2 118.4(4) . .
C34 O4 Ni1 120.0(4) . 2_666
Ni2 O4 Ni1 102.92(18) . 2_666
C34 O4 Ni1 120.2(4) . .
Ni2 O4 Ni1 92.32(17) . .
Ni1 O4 Ni1 97.78(18) 2_666 .
C1 O1 Ni2 127.5(4) . .
C1 O1 Ni1 128.7(4) . .
Ni2 O1 Ni1 93.85(18) . .
C8 O2 Ni1 126.4(4) . .
N3 N2 Ni1 128.6(5) . .
N3 N2 Ni2 125.3(5) . 2_666
Ni1 N2 Ni2 97.1(2) . 2_666
C13 O3 Ni2 106.9(4) . .
C9 N1 C10 121.5(6) . .
C9 N1 Ni2 124.2(5) . .
C10 N1 Ni2 114.1(4) . .
O1 C1 C7 121.3(6) . .
O1 C1 C2 121.3(6) . .
C7 C1 C2 117.4(6) . .
N4 N3 N2 177.4(8) . .
C3 C2 C1 118.8(6) . .
C3 C2 C9 115.8(6) . .
C1 C2 C9 125.3(6) . .
N1 C9 C2 127.0(6) . .
C4 C6 C7 122.7(6) . .
O3 C13 C10 112.2(6) . .
O2 C8 C7 128.0(6) . .
C1 C7 C6 120.1(6) . .
C1 C7 C8 123.9(6) . .
C6 C7 C8 116.0(6) . .
N1 C10 C12 107.1(7) . .
N1 C10 C11 114.2(7) . .
C12 C10 C11 113.0(8) . .
N1 C10 C13 104.9(6) . .
C12 C10 C13 111.9(7) . .
C11 C10 C13 105.6(7) . .
C4 C3 C2 123.9(7) . .
C6 C4 C3 116.9(6) . .
C6 C4 C5 121.6(7) . .
C3 C4 C5 121.5(7) . .
O7 Ni3 O12 87.5(2) . .
O7 Ni3 O10 90.3(2) . 2_655
O12 Ni3 O10 173.6(2) . 2_655
O7 Ni3 O8 87.5(2) . .
O12 Ni3 O8 90.5(2) . .
O10 Ni3 O8 95.5(2) 2_655 .
O7 Ni3 N6 170.5(2) . .
O12 Ni3 N6 101.9(3) . .
O10 Ni3 N6 80.5(2) 2_655 .
O8 Ni3 N6 91.3(2) . .
O7 Ni3 O10 84.24(19) . .
O12 Ni3 O10 91.7(2) . .
O10 Ni3 O10 82.1(2) 2_655 .
O8 Ni3 O10 171.3(2) . .
N6 Ni3 O10 96.4(2) . .
O7 Ni3 Ni4 42.11(13) . .
O12 Ni3 Ni4 81.80(16) . .
O10 Ni3 Ni4 92.54(14) 2_655 .
O8 Ni3 Ni4 128.97(16) . .
N6 Ni3 Ni4 139.66(17) . .
O10 Ni3 Ni4 43.24(14) . .
N5 Ni4 O7 91.0(2) . .
N5 Ni4 O10 176.7(2) . .
O7 Ni4 O10 86.18(19) . .
N5 Ni4 O9 82.0(2) . .
O7 Ni4 O9 172.1(2) . .
O10 Ni4 O9 100.9(2) . .
N5 Ni4 O11 92.2(2) . .
O7 Ni4 O11 87.2(2) . .
O10 Ni4 O11 89.3(2) . .
O9 Ni4 O11 89.5(2) . .
N5 Ni4 N6 99.2(2) . 2_655
O7 Ni4 N6 90.1(2) . 2_655
O10 Ni4 N6 79.2(2) . 2_655
O9 Ni4 N6 94.6(2) . 2_655
O11 Ni4 N6 168.3(2) . 2_655
N5 Ni4 Ni3 133.30(17) . .
O7 Ni4 Ni3 43.15(13) . .
O10 Ni4 Ni3 44.19(14) . .
O9 Ni4 Ni3 142.91(17) . .
O11 Ni4 Ni3 79.73(17) . .
N6 Ni4 Ni3 90.55(16) 2_655 .
C17 O7 Ni4 129.6(4) . .
C17 O7 Ni3 129.4(5) . .
Ni4 O7 Ni3 94.74(19) . .
C25 N5 C26 119.9(6) . .
C25 N5 Ni4 124.5(5) . .
C26 N5 Ni4 115.3(5) . .
C29 O9 Ni4 106.8(6) . .
O7 C17 C23 121.7(6) . .
O7 C17 C18 120.6(6) . .
C23 C17 C18 117.6(6) . .
C24 O8 Ni3 126.3(5) . .
C19 C18 C17 118.3(7) . .
C19 C18 C25 116.9(7) . .
C17 C18 C25 124.8(7) . .
C22 C23 C17 119.3(7) . .
C22 C23 C24 115.9(7) . .
C17 C23 C24 124.8(6) . .
N5 C25 C18 127.3(7) . .
C28 C26 C27 119.0(18) . .
C28 C26 C29 102.4(17) . .
C27 C26 C29 101.4(16) . .
C28 C26 N5 110.9(9) . .
C27 C26 N5 113.7(9) . .
C29 C26 N5 107.6(8) . .
C20 C22 C23 123.6(8) . .
C20 C19 C18 125.2(7) . .
O8 C24 C23 127.9(7) . .
C19 C20 C22 115.6(7) . .
C19 C20 C21 122.3(8) . .
C22 C20 C21 122.1(8) . .

loop_
_geom_bond_atom_site_label_1
_geom_bond_atom_site_label_2
_geom_bond_distance
_geom_bond_site_symmetry_2
O5 C14 1.253(8) .
O5 Ni2 2.060(5) .
O12 C30 1.290(11) .
O12 Ni3 2.045(6) .
O6 C14 1.277(8) .
O6 Ni1 2.059(5) .
O11 C30 1.266(11) .
O11 Ni4 2.086(6) .
C34 O4 1.414(8) .
C14 C15 1.519(10) .
C30 C31 1.523(14) .
C12 C10 1.495(12) .
C21 C20 1.495(11) .
C31 C32 1.58(2) .
N6 N7 1.176(9) .
N6 Ni3 2.065(6) .
N6 Ni4 2.134(7) 2_655
N7 N8 1.151(10) .
C15 C16 1.451(16) .
O10 C33 1.409(9) .
O10 Ni4 2.040(5) .
O10 Ni3 2.055(5) 2_655
O10 Ni3 2.076(5) .
C29 O9 1.359(14) .
C29 C26 1.374(15) .
Ni1 O1 2.032(4) .
Ni1 O4 2.040(4) 2_666
Ni1 O2 2.044(4) .
Ni1 O4 2.058(4) .
Ni1 N2 2.096(6) .
Ni1 Ni2 2.9481(12) .
Ni2 O1 2.004(4) .
Ni2 N1 2.011(5) .
Ni2 O4 2.029(4) .
Ni2 O3 2.071(4) .
Ni2 N2 2.149(5) 2_666
O4 Ni1 2.040(4) 2_666
O1 C1 1.315(7) .
O2 C8 1.234(8) .
N2 N3 1.195(8) .
N2 Ni2 2.149(5) 2_666
O3 C13 1.429(9) .
N1 C9 1.276(8) .
N1 C10 1.477(8) .
C1 C7 1.400(9) .
C1 C2 1.416(9) .
N3 N4 1.137(8) .
C2 C3 1.396(9) .
C2 C9 1.472(10) .
C6 C4 1.353(10) .
C6 C7 1.410(9) .
C13 C10 1.540(11) .
C8 C7 1.448(9) .
C10 C11 1.522(11) .
C3 C4 1.371(10) .
C4 C5 1.522(9) .
Ni3 O7 2.041(5) .
Ni3 O10 2.055(5) 2_655
Ni3 O8 2.052(5) .
Ni3 Ni4 2.9751(13) .
Ni4 N5 1.995(6) .
Ni4 O7 2.002(5) .
Ni4 O9 2.080(5) .
Ni4 N6 2.134(7) 2_655
O7 C17 1.290(8) .
N5 C25 1.291(9) .
N5 C26 1.472(9) .
C17 C23 1.408(9) .
C17 C18 1.433(10) .
O8 C24 1.246(8) .
C18 C19 1.393(10) .
C18 C25 1.452(10) .
C23 C22 1.398(10) .
C23 C24 1.420(10) .
C26 C28 1.341(15) .
C26 C27 1.364(15) .
C22 C20 1.386(11) .
C19 C20 1.352(10) .
